data_7032587
loop_
_publ_author_name
'Huang, Fang'
'Xing, Qifeng'
'Liang, Tongling'
'Flisak, Zygmunt'
'Ye, Bin'
'Hu, Xinquan'
'Yang, Wenhong'
'Sun, Wen-Hua'

_publ_section_title
;
 2-(1-Aryliminoethyl)-9-arylimino-5,6,7,8-tetrahydrocycloheptapyridyl
 iron(ii) dichloride: synthesis, characterization, and the highly active
 and tunable active species in ethylene polymerization.
;
_journal_issue 44
_journal_name_full 'Dalton transactions (Cambridge, England : 2003)'
_journal_page_first 16818
_journal_page_last 16829
_journal_paper_doi 10.1039/c4dt02102a
_journal_volume 43
_journal_year 2014
_chemical_formula_sum 'C28 H31 Cl2 Fe N3'
_chemical_formula_weight 536.31
_chemical_name_systematic
;
 ?
;
_space_group_IT_number 2
_symmetry_cell_setting triclinic
_symmetry_space_group_name_Hall '-P 1'
_symmetry_space_group_name_H-M 'P -1'
_atom_sites_solution_hydrogens geom
_atom_sites_solution_primary direct
_atom_sites_solution_secondary difmap
_audit_creation_method SHELXL-97
_cell_angle_alpha 94.64(3)
_cell_angle_beta 92.62(3)
_cell_angle_gamma 102.15(3)
_cell_formula_units_Z 4
_cell_length_a 10.195(2)
_cell_length_b 13.079(3)
_cell_length_c 22.311(5)
_cell_measurement_temperature 173(2)
_cell_measurement_theta_max 25.00
_cell_measurement_theta_min .92
_cell_volume 2892.8(12)
_computing_cell_refinement 'CrystalClear (Rigaku Inc., 2007)'
_computing_data_collection 'CrystalClear (Rigaku Inc., 2007)'
_computing_data_reduction 'CrystalClear (Rigaku Inc., 2007)'
_computing_molecular_graphics 'XP in Siemens SHELXTL (Sheldrick, 1994)'
_computing_publication_material 'SHELX97 (Sheldrick, 1997)'
_computing_structure_refinement 'SHELXL-97 (Sheldrick, 1997)'
_computing_structure_solution 'SHELXS-97 (Sheldrick, 1990)'
_diffrn_ambient_temperature 173(2)
_diffrn_measured_fraction_theta_full 0.991
_diffrn_measured_fraction_theta_max 0.991
_diffrn_measurement_device_type 'Saturn724+ CCD'
_diffrn_measurement_method '\w scans at fixed \c = 45\%'
_diffrn_radiation_monochromator graphite
_diffrn_radiation_source 'fine-focus sealed tube'
_diffrn_radiation_type MoK\a
_diffrn_radiation_wavelength 0.71073
_diffrn_reflns_av_R_equivalents 0.0632
_diffrn_reflns_av_sigmaI/netI 0.0767
_diffrn_reflns_limit_h_max 12
_diffrn_reflns_limit_h_min -11
_diffrn_reflns_limit_k_max 15
_diffrn_reflns_limit_k_min -15
_diffrn_reflns_limit_l_max 24
_diffrn_reflns_limit_l_min -26
_diffrn_reflns_number 22346
_diffrn_reflns_theta_full 25.00
_diffrn_reflns_theta_max 25.00
_diffrn_reflns_theta_min 0.92
_diffrn_standards_decay_% none
_diffrn_standards_interval_count none
_diffrn_standards_interval_time none
_diffrn_standards_number none
_exptl_absorpt_coefficient_mu 0.725
_exptl_absorpt_correction_T_max 1.0000
_exptl_absorpt_correction_T_min 0.5862
_exptl_absorpt_correction_type empirical
_exptl_absorpt_process_details 'SADABS (Sheldrick, 1996)'
_exptl_crystal_colour blue
_exptl_crystal_density_diffrn 1.232
_exptl_crystal_density_method 'not measured'
_exptl_crystal_description Plate
_exptl_crystal_F_000 1120
_exptl_crystal_size_max 0.34
_exptl_crystal_size_mid 0.25
_exptl_crystal_size_min 0.11
_platon_squeeze_details
' The unit cell contains 4 methylene chloride molecules which were scattering without specific atom positions by SQUEEZE/PLATON.'
_refine_diff_density_max 0.542
_refine_diff_density_min -0.494
_refine_diff_density_rms 0.106
_refine_ls_extinction_method none
_refine_ls_goodness_of_fit_ref 1.067
_refine_ls_hydrogen_treatment constr
_refine_ls_matrix_type full
_refine_ls_number_parameters 814
_refine_ls_number_reflns 10110
_refine_ls_number_restraints 1446
_refine_ls_restrained_S_all 1.032
_refine_ls_R_factor_gt 0.0731
_refine_ls_shift/su_max 0.000
_refine_ls_shift/su_mean 0.000
_refine_ls_structure_factor_coef Fsqd
_refine_ls_weighting_details 'calc w=1/[\s^2^(Fo^2^)+(0.0991P)^2^+4.4665P] where P=(Fo^2^+2Fc^2^)/3'
_refine_ls_weighting_scheme calc
_refine_ls_wR_factor_gt 0.1910
_refine_ls_wR_factor_ref 0.2035
_reflns_number_gt 7872
_reflns_number_total 10110
_reflns_threshold_expression >2sigma(I)
_cod_data_source_file c4dt02102a1.cif
_cod_data_source_block Fe1
_cod_depositor_comments 'Adding full bibliography for 7032586--7032588.cif.'
_cod_original_cell_volume 2892.6(10)
_cod_original_sg_symbol_H-M P-1
_cod_database_code 7032587
_refine_ls_r_factor_ref 0.0900

loop_
_symmetry_equiv_pos_as_xyz
'x, y, z'
'-x, -y, -z'

loop_
_atom_site_label
_atom_site_type_symbol
_atom_site_fract_x
_atom_site_fract_y
_atom_site_fract_z
_atom_site_U_iso_or_equiv
_atom_site_adp_type
_atom_site_occupancy
_atom_site_symmetry_multiplicity
_atom_site_calc_flag
_atom_site_refinement_flags
_atom_site_disorder_assembly
_atom_site_disorder_group
Fe1 Fe 0.45108(7) 0.29674(5) 0.28751(3) 0.02903(19) Uani 1 1 d U B .
Fe2 Fe 0.83237(6) 0.84948(5) 0.21741(3) 0.03136(19) Uani 1 1 d U . .
Cl1 Cl 0.61486(13) 0.40130(10) 0.23841(6) 0.0422(3) Uani 1 1 d U . .
Cl2 Cl 0.33859(13) 0.40710(9) 0.34035(5) 0.0376(3) Uani 1 1 d U . .
Cl6 Cl 0.98572(12) 0.79604(10) 0.15609(5) 0.0380(3) Uani 1 1 d U A .
Cl5 Cl 0.93331(15) 1.00718(10) 0.27002(6) 0.0457(3) Uani 1 1 d U A .
N1 N 0.3056(4) 0.2344(3) 0.20838(16) 0.0304(8) Uani 1 1 d U B .
N4 N 0.7056(4) 0.9114(3) 0.14906(18) 0.0349(9) Uani 1 1 d U A .
N6 N 0.8352(4) 0.7423(3) 0.29152(18) 0.0385(9) Uani 1 1 d DU A .
N2 N 0.4131(4) 0.1295(3) 0.28365(18) 0.0347(9) Uani 1 1 d U . .
N3 N 0.5723(4) 0.2556(3) 0.36416(18) 0.0374(9) Uani 1 1 d U . .
N5 N 0.6218(14) 0.7755(10) 0.2177(5) 0.028(2) Uani 0.561(8) 1 d PDU A 1
N5A N 0.6373(17) 0.7642(14) 0.2312(6) 0.025(2) Uani 0.439(8) 1 d PDU A 2
C12A C 0.5327(10) -0.0868(7) 0.3591(4) 0.0434(17) Uani 0.612(6) 1 d PDU B 1
H12A H 0.4855 -0.1616 0.3546 0.052 Uiso 0.612(6) 1 calc PR B 1
H12B H 0.6253 -0.0832 0.3466 0.052 Uiso 0.612(6) 1 calc PR B 1
C12 C 0.4606(13) -0.0840(11) 0.3882(7) 0.046(2) Uani 0.388(6) 1 d PDU B 2
H12C H 0.4143 -0.1590 0.3823 0.055 Uiso 0.388(6) 1 calc PR B 2
H12D H 0.4354 -0.0540 0.4271 0.055 Uiso 0.388(6) 1 calc PR B 2
C49 C 0.3049(9) 0.7204(8) 0.1128(6) 0.037(2) Uani 0.561(8) 1 d PDU A 1
H49A H 0.2513 0.7734 0.1234 0.045 Uiso 0.561(8) 1 calc PR A 1
H49B H 0.2423 0.6509 0.1065 0.045 Uiso 0.561(8) 1 calc PR A 1
C49A C 0.2940(11) 0.7131(10) 0.1472(6) 0.036(2) Uani 0.439(8) 1 d PDU A 2
H49C H 0.2522 0.7725 0.1600 0.044 Uiso 0.439(8) 1 calc PR A 2
H49D H 0.2254 0.6475 0.1484 0.044 Uiso 0.439(8) 1 calc PR A 2
C38 C 0.6731(13) 0.6235(10) 0.3490(5) 0.041(3) Uani 0.561(8) 1 d PDU A 1
H38A H 0.6707 0.5500 0.3354 0.062 Uiso 0.561(8) 1 calc PR A 1
H38B H 0.5850 0.6299 0.3627 0.062 Uiso 0.561(8) 1 calc PR A 1
H38C H 0.7416 0.6471 0.3823 0.062 Uiso 0.561(8) 1 calc PR A 1
C38A C 0.7210(17) 0.6178(13) 0.3623(7) 0.042(4) Uani 0.439(8) 1 d PDU A 2
H38D H 0.6998 0.5436 0.3466 0.064 Uiso 0.439(8) 1 calc PR A 2
H38E H 0.6490 0.6325 0.3870 0.064 Uiso 0.439(8) 1 calc PR A 2
H38F H 0.8062 0.6331 0.3869 0.064 Uiso 0.439(8) 1 calc PR A 2
C2 C 0.2596(4) 0.1348(4) 0.2004(2) 0.0302(9) Uani 1 1 d U . .
C1 C 0.1616(5) 0.0778(4) 0.1504(2) 0.0386(11) Uani 1 1 d U B .
H1A H 0.1350 0.1287 0.1251 0.058 Uiso 1 1 calc R . .
H1B H 0.0820 0.0378 0.1676 0.058 Uiso 1 1 calc R . .
H1C H 0.2038 0.0295 0.1260 0.058 Uiso 1 1 calc R . .
C4 C 0.2718(6) -0.0349(4) 0.2453(2) 0.0420(11) Uani 1 1 d DU . .
H4 H 0.1910 -0.0726 0.2240 0.050 Uiso 1 1 d R B 1
C56 C 0.7608(5) 0.9979(4) 0.1159(2) 0.0364(10) Uani 1 1 d U . .
C45 C 0.5811(15) 0.8787(10) 0.1405(5) 0.031(2) Uani 0.561(8) 1 d PDU A 1
C45A C 0.5762(19) 0.8634(14) 0.1547(7) 0.033(2) Uani 0.439(8) 1 d PDU A 2
C14 C 0.1427(5) 0.3374(4) 0.1783(2) 0.0403(11) Uani 1 1 d U B .
C31 C 1.0269(7) 0.6593(4) 0.3097(3) 0.0506(13) Uani 1 1 d U A .
C13 C 0.2603(5) 0.2998(4) 0.1663(2) 0.0377(11) Uani 1 1 d U . .
C55 C 0.7597(5) 1.1005(4) 0.1402(2) 0.0405(11) Uani 1 1 d U A .
C44 C 0.5317(12) 0.7891(10) 0.1743(5) 0.031(2) Uani 0.561(8) 1 d PDU A 1
C44A C 0.5373(15) 0.7768(11) 0.1919(6) 0.027(2) Uani 0.439(8) 1 d PDU A 2
C52 C 0.8676(6) 1.0619(5) 0.0290(2) 0.0491(13) Uani 1 1 d U . .
H52 H 0.9030 1.0493 -0.0089 0.059 Uiso 1 1 calc R A .
C3 C 0.3152(5) 0.0729(4) 0.2443(2) 0.0331(10) Uani 1 1 d U B .
C18 C 0.3294(6) 0.3203(4) 0.1153(2) 0.0500(13) Uani 1 1 d U B .
C51 C 0.8103(5) 0.9776(4) 0.0601(2) 0.0408(11) Uani 1 1 d U A .
C30 C 0.9812(7) 0.5863(4) 0.2530(3) 0.0545(15) Uani 1 1 d U . .
H30A H 0.8910 0.5442 0.2572 0.082 Uiso 1 1 calc R . .
H30B H 1.0439 0.5396 0.2466 0.082 Uiso 1 1 calc R . .
H30C H 0.9791 0.6277 0.2184 0.082 Uiso 1 1 calc R . .
C7A C 0.4898(9) 0.0838(7) 0.3167(4) 0.0326(17) Uani 0.612(6) 1 d PDU B 1
C7 C 0.4556(15) 0.0810(11) 0.3345(7) 0.033(2) Uani 0.388(6) 1 d PDU B 2
C39 C 0.7068(11) 0.6907(10) 0.2974(5) 0.029(2) Uani 0.561(8) 1 d PDU A 1
C39A C 0.7333(14) 0.6850(14) 0.3109(7) 0.031(3) Uani 0.439(8) 1 d PDU A 2
C54 C 0.8203(6) 1.1831(5) 0.1072(3) 0.0530(14) Uani 1 1 d U . .
H54 H 0.8246 1.2536 0.1228 0.064 Uiso 1 1 calc R A .
C40 C 0.5938(10) 0.6977(9) 0.2533(4) 0.0272(19) Uani 0.561(8) 1 d PDU A 1
C40A C 0.6165(14) 0.6930(11) 0.2718(6) 0.028(2) Uani 0.439(8) 1 d PDU A 2
C14A C 0.0620(6) 0.3054(5) 0.2302(3) 0.0477(13) Uani 1 1 d U . .
H14A H 0.0309 0.2289 0.2264 0.072 Uiso 1 1 calc R B .
H14B H -0.0157 0.3385 0.2305 0.072 Uiso 1 1 calc R . .
H14C H 0.1178 0.3279 0.2678 0.072 Uiso 1 1 calc R . .
C19 C 0.6540(6) 0.3333(4) 0.4083(2) 0.0441(12) Uani 1 1 d U B .
C43 C 0.4043(9) 0.7196(7) 0.1648(4) 0.0310(17) Uani 0.561(8) 1 d PDU A 1
C43A C 0.4088(12) 0.7123(10) 0.1915(6) 0.033(2) Uani 0.439(8) 1 d PDU A 2
C20 C 0.5933(7) 0.3639(5) 0.4607(3) 0.0518(13) Uani 1 1 d U . .
C22 C 0.7977(8) 0.4919(6) 0.4898(3) 0.0711(18) Uani 1 1 d U . .
H22 H 0.8469 0.5467 0.5177 0.085 Uiso 1 1 calc R B .
C57 C 0.6981(6) 1.1231(5) 0.1976(3) 0.0580(16) Uani 1 1 d U . .
H57A H 0.6028 1.0881 0.1944 0.087 Uiso 1 1 calc R A .
H57B H 0.7066 1.1991 0.2056 0.087 Uiso 1 1 calc R . .
H57C H 0.7444 1.0970 0.2307 0.087 Uiso 1 1 calc R . .
C18A C 0.4476(7) 0.2714(5) 0.1011(3) 0.0588(16) Uani 1 1 d U . .
H18A H 0.5149 0.2881 0.1352 0.088 Uiso 1 1 calc R B .
H18B H 0.4878 0.2995 0.0651 0.088 Uiso 1 1 calc R . .
H18C H 0.4168 0.1951 0.0936 0.088 Uiso 1 1 calc R . .
C8A C 0.5890(9) 0.1573(7) 0.3589(4) 0.0346(18) Uani 0.612(6) 1 d PDU B 1
C8 C 0.5491(15) 0.1546(12) 0.3776(6) 0.035(2) Uani 0.388(6) 1 d PDU B 2
C5A C 0.3530(9) -0.0840(8) 0.2800(4) 0.038(2) Uani 0.612(6) 1 d PDU B 1
H5A H 0.3337 -0.1586 0.2782 0.046 Uiso 0.612(6) 1 calc PR B 1
C5 C 0.3133(15) -0.0817(13) 0.2950(6) 0.036(3) Uani 0.388(6) 1 d PDU B 2
H5 H 0.2721 -0.1523 0.3003 0.043 Uiso 0.388(6) 1 calc PR B 2
C53 C 0.8738(6) 1.1637(5) 0.0526(3) 0.0552(14) Uani 1 1 d U A .
H53 H 0.9149 1.2208 0.0313 0.066 Uiso 1 1 calc R . .
C50 C 0.7978(6) 0.8656(4) 0.0330(2) 0.0464(13) Uani 1 1 d U . .
H50A H 0.8595 0.8322 0.0556 0.070 Uiso 1 1 calc R A .
H50B H 0.8205 0.8658 -0.0092 0.070 Uiso 1 1 calc R . .
H50C H 0.7053 0.8262 0.0352 0.070 Uiso 1 1 calc R . .
C21 C 0.6697(8) 0.4446(5) 0.4998(3) 0.0614(16) Uani 1 1 d U B .
H21 H 0.6310 0.4676 0.5349 0.074 Uiso 1 1 calc R . .
C36 C 0.9522(6) 0.7347(4) 0.3278(2) 0.0478(12) Uani 1 1 d U . .
C16 C 0.1707(8) 0.4254(5) 0.0884(3) 0.0645(16) Uani 1 1 d U B .
H16 H 0.1406 0.4694 0.0614 0.077 Uiso 1 1 calc R . .
C41 C 0.4666(11) 0.6298(8) 0.2492(5) 0.0316(19) Uani 0.561(8) 1 d PDU A 1
H41 H 0.4428 0.5785 0.2769 0.038 Uiso 0.561(8) 1 calc PR A 1
C41A C 0.4926(12) 0.6248(10) 0.2736(6) 0.031(2) Uani 0.439(8) 1 d PDU A 2
H41A H 0.4786 0.5729 0.3014 0.037 Uiso 0.439(8) 1 calc PR A 2
C37 C 0.9046(8) 0.8745(5) 0.4044(3) 0.0630(17) Uani 1 1 d U . .
H37A H 0.8283 0.8702 0.3752 0.095 Uiso 1 1 calc R A .
H37B H 0.9588 0.9464 0.4091 0.095 Uiso 1 1 calc R . .
H37C H 0.8711 0.8553 0.4433 0.095 Uiso 1 1 calc R . .
C46 C 0.4817(13) 0.9241(10) 0.1038(5) 0.038(2) Uani 0.561(8) 1 d PDU A 1
H46A H 0.5267 0.9955 0.0949 0.045 Uiso 0.561(8) 1 calc PR A 1
H46B H 0.4060 0.9313 0.1289 0.045 Uiso 0.561(8) 1 calc PR A 1
C46A C 0.4698(17) 0.9065(12) 0.1226(6) 0.040(3) Uani 0.439(8) 1 d PDU A 2
H46C H 0.5128 0.9751 0.1090 0.048 Uiso 0.439(8) 1 calc PR A 2
H46D H 0.4038 0.9197 0.1519 0.048 Uiso 0.439(8) 1 calc PR A 2
C42 C 0.3782(10) 0.6414(8) 0.2032(5) 0.0361(19) Uani 0.561(8) 1 d PDU A 1
H42 H 0.2943 0.5926 0.1975 0.043 Uiso 0.561(8) 1 calc PR A 1
C42A C 0.3905(14) 0.6353(9) 0.2332(6) 0.031(2) Uani 0.439(8) 1 d PDU A 2
H42A H 0.3050 0.5893 0.2335 0.037 Uiso 0.439(8) 1 calc PR A 2
C32 C 1.1388(8) 0.6534(5) 0.3448(3) 0.0621(15) Uani 1 1 d U . .
H32 H 1.1904 0.6038 0.3325 0.075 Uiso 1 1 calc R A .
C17 C 0.2821(8) 0.3871(5) 0.0764(3) 0.0659(17) Uani 1 1 d U . .
H17 H 0.3286 0.4053 0.0415 0.079 Uiso 1 1 calc R B .
C35 C 0.9893(8) 0.8004(5) 0.3822(3) 0.0584(15) Uani 1 1 d U A .
C23 C 0.8565(7) 0.4599(5) 0.4385(3) 0.0680(17) Uani 1 1 d U B .
H23 H 0.9461 0.4931 0.4317 0.082 Uiso 1 1 calc R . .
C24 C 0.7854(6) 0.3793(5) 0.3966(3) 0.0537(14) Uani 1 1 d U . .
C48 C 0.3707(11) 0.7448(8) 0.0543(5) 0.047(2) Uani 0.561(8) 1 d PDU A 1
H48A H 0.3043 0.7135 0.0205 0.057 Uiso 0.561(8) 1 calc PR A 1
H48B H 0.4465 0.7086 0.0516 0.057 Uiso 0.561(8) 1 calc PR A 1
C48A C 0.3323(14) 0.7229(10) 0.0823(7) 0.043(3) Uani 0.439(8) 1 d PDU A 2
H48C H 0.2512 0.6942 0.0551 0.051 Uiso 0.439(8) 1 calc PR A 2
H48D H 0.3985 0.6789 0.0737 0.051 Uiso 0.439(8) 1 calc PR A 2
C11A C 0.5398(10) -0.0460(7) 0.4250(4) 0.0478(18) Uani 0.612(6) 1 d PDU B 1
H11A H 0.5514 -0.1030 0.4501 0.057 Uiso 0.612(6) 1 calc PR B 1
H11B H 0.4534 -0.0269 0.4342 0.057 Uiso 0.612(6) 1 calc PR B 1
C11 C 0.6130(13) -0.0756(10) 0.3907(7) 0.048(2) Uani 0.388(6) 1 d PDU B 2
H11C H 0.6362 -0.1199 0.4218 0.057 Uiso 0.388(6) 1 calc PR B 2
H11D H 0.6363 -0.1057 0.3515 0.057 Uiso 0.388(6) 1 calc PR B 2
C34 C 1.1016(8) 0.7914(6) 0.4150(3) 0.0698(17) Uani 1 1 d U . .
H34 H 1.1288 0.8366 0.4509 0.084 Uiso 1 1 calc R A .
C15 C 0.1006(7) 0.4020(5) 0.1386(3) 0.0579(15) Uani 1 1 d U . .
H15 H 0.0235 0.4300 0.1460 0.069 Uiso 1 1 calc R B .
C24A C 0.8522(7) 0.3434(6) 0.3429(3) 0.0713(19) Uani 1 1 d U B .
H24A H 0.9453 0.3833 0.3442 0.107 Uiso 1 1 calc R . .
H24B H 0.8036 0.3551 0.3060 0.107 Uiso 1 1 calc R . .
H24C H 0.8515 0.2685 0.3433 0.107 Uiso 1 1 calc R . .
C6A C 0.4615(9) -0.0270(6) 0.3172(4) 0.0364(17) Uani 0.612(6) 1 d PDU B 1
C6 C 0.4144(14) -0.0260(10) 0.3371(6) 0.035(2) Uani 0.388(6) 1 d PDU B 2
C9A C 0.6985(8) 0.1199(6) 0.3918(4) 0.0365(16) Uani 0.612(6) 1 d PDU B 1
H9AA H 0.7665 0.1822 0.4092 0.044 Uiso 0.612(6) 1 calc PR B 1
H9AB H 0.7429 0.0803 0.3622 0.044 Uiso 0.612(6) 1 calc PR B 1
C9 C 0.6278(14) 0.1183(10) 0.4273(5) 0.041(2) Uani 0.388(6) 1 d PDU B 2
H9A H 0.5660 0.0905 0.4579 0.049 Uiso 0.388(6) 1 calc PR B 2
H9B H 0.6949 0.1791 0.4471 0.049 Uiso 0.388(6) 1 calc PR B 2
C10A C 0.6554(9) 0.0504(7) 0.4425(4) 0.0454(18) Uani 0.612(6) 1 d PDU B 1
H10A H 0.6277 0.0941 0.4759 0.054 Uiso 0.612(6) 1 calc PR B 1
H10B H 0.7345 0.0253 0.4579 0.054 Uiso 0.612(6) 1 calc PR B 1
C10 C 0.7003(14) 0.0331(10) 0.4041(7) 0.045(2) Uani 0.388(6) 1 d PDU B 2
H10C H 0.7434 0.0544 0.3669 0.054 Uiso 0.388(6) 1 calc PR B 2
H10D H 0.7728 0.0298 0.4345 0.054 Uiso 0.388(6) 1 calc PR B 2
C20A C 0.4565(7) 0.3104(5) 0.4737(3) 0.0594(16) Uani 1 1 d U B .
H20A H 0.3916 0.3225 0.4427 0.089 Uiso 1 1 calc R . .
H20B H 0.4349 0.3383 0.5132 0.089 Uiso 1 1 calc R . .
H20C H 0.4520 0.2348 0.4737 0.089 Uiso 1 1 calc R . .
C33 C 1.1785(8) 0.7185(6) 0.3979(3) 0.0718(18) Uani 1 1 d U A .
H33 H 1.2559 0.7135 0.4219 0.086 Uiso 1 1 calc R . .
C47 C 0.4244(11) 0.8609(8) 0.0445(5) 0.044(2) Uani 0.561(8) 1 d PDU A 1
H47A H 0.4954 0.8662 0.0154 0.053 Uiso 0.561(8) 1 calc PR A 1
H47B H 0.3506 0.8903 0.0274 0.053 Uiso 0.561(8) 1 calc PR A 1
C47A C 0.3925(15) 0.8364(11) 0.0675(7) 0.048(2) Uani 0.439(8) 1 d PDU A 2
H47C H 0.4545 0.8337 0.0348 0.058 Uiso 0.439(8) 1 calc PR A 2
H47D H 0.3190 0.8685 0.0527 0.058 Uiso 0.439(8) 1 calc PR A 2

loop_
_atom_site_aniso_label
_atom_site_aniso_U_11
_atom_site_aniso_U_22
_atom_site_aniso_U_33
_atom_site_aniso_U_23
_atom_site_aniso_U_13
_atom_site_aniso_U_12
Fe1 0.0318(4) 0.0230(3) 0.0307(3) -0.0003(3) -0.0010(3) 0.0040(3)
Fe2 0.0269(3) 0.0297(4) 0.0347(4) -0.0007(3) 0.0036(3) 0.0009(3)
Cl1 0.0410(7) 0.0365(7) 0.0463(7) 0.0031(5) 0.0104(5) 0.0006(5)
Cl2 0.0446(7) 0.0313(6) 0.0374(6) -0.0016(5) 0.0065(5) 0.0101(5)
Cl6 0.0304(6) 0.0414(7) 0.0413(6) -0.0041(5) 0.0030(5) 0.0090(5)
Cl5 0.0593(8) 0.0335(7) 0.0379(6) -0.0021(5) -0.0077(6) -0.0002(6)
N1 0.0321(19) 0.032(2) 0.0272(18) 0.0032(15) 0.0017(15) 0.0058(16)
N4 0.0268(18) 0.034(2) 0.042(2) -0.0065(16) -0.0032(16) 0.0078(16)
N6 0.052(2) 0.0244(19) 0.038(2) -0.0003(16) 0.0034(18) 0.0058(17)
N2 0.035(2) 0.0289(19) 0.039(2) 0.0016(16) -0.0108(17) 0.0082(16)
N3 0.040(2) 0.031(2) 0.041(2) 0.0015(16) -0.0067(17) 0.0112(17)
N5 0.032(4) 0.025(3) 0.029(4) 0.004(3) 0.005(3) 0.006(3)
N5A 0.025(4) 0.026(4) 0.026(5) 0.003(4) -0.001(4) 0.010(3)
C12A 0.050(4) 0.035(3) 0.046(3) 0.001(3) 0.000(3) 0.013(3)
C12 0.047(4) 0.039(4) 0.052(4) 0.011(4) -0.003(4) 0.013(4)
C49 0.027(3) 0.038(3) 0.046(4) 0.008(4) -0.003(4) 0.006(3)
C49A 0.030(4) 0.037(4) 0.043(4) 0.002(4) -0.004(4) 0.010(3)
C38 0.051(6) 0.032(4) 0.041(5) 0.009(4) -0.001(5) 0.010(5)
C38A 0.052(7) 0.032(6) 0.042(6) 0.010(5) 0.005(6) 0.004(6)
C2 0.027(2) 0.034(2) 0.030(2) 0.0025(18) 0.0068(17) 0.0064(18)
C1 0.044(3) 0.036(3) 0.033(2) 0.000(2) -0.007(2) 0.006(2)
C4 0.046(3) 0.031(2) 0.043(2) -0.003(2) -0.014(2) 0.002(2)
C56 0.028(2) 0.039(2) 0.043(2) -0.002(2) -0.0108(19) 0.0137(19)
C45 0.030(3) 0.031(4) 0.034(4) 0.002(3) -0.001(3) 0.010(3)
C45A 0.029(3) 0.033(4) 0.038(4) -0.001(4) -0.003(4) 0.013(3)
C14 0.049(3) 0.029(2) 0.041(2) 0.0018(19) -0.013(2) 0.008(2)
C31 0.068(3) 0.037(3) 0.048(3) 0.012(2) 0.008(2) 0.009(2)
C13 0.046(3) 0.029(2) 0.034(2) 0.0018(18) -0.005(2) -0.001(2)
C55 0.034(2) 0.039(3) 0.047(3) -0.007(2) -0.012(2) 0.015(2)
C44 0.028(3) 0.032(3) 0.034(4) 0.001(3) -0.001(3) 0.010(3)
C44A 0.025(3) 0.025(3) 0.033(4) 0.001(4) 0.001(4) 0.010(3)
C52 0.058(3) 0.050(3) 0.041(3) 0.006(2) -0.012(2) 0.018(2)
C3 0.035(2) 0.031(2) 0.031(2) -0.0024(18) -0.0037(18) 0.0057(19)
C18 0.065(3) 0.041(3) 0.034(2) 0.006(2) -0.005(2) -0.008(2)
C51 0.040(2) 0.042(3) 0.041(2) -0.003(2) -0.008(2) 0.014(2)
C30 0.066(4) 0.033(3) 0.062(3) 0.001(2) 0.011(3) 0.006(3)
C7A 0.037(3) 0.032(3) 0.031(3) 0.001(3) -0.003(3) 0.013(3)
C7 0.034(4) 0.029(3) 0.035(4) 0.003(3) -0.006(3) 0.011(3)
C39 0.042(4) 0.019(3) 0.026(4) 0.003(3) 0.009(3) 0.006(3)
C39A 0.042(4) 0.022(4) 0.029(5) 0.010(4) -0.002(4) 0.009(4)
C54 0.052(3) 0.042(3) 0.064(3) 0.002(2) -0.017(3) 0.017(2)
C40 0.030(3) 0.026(3) 0.025(4) 0.005(3) 0.003(3) 0.006(3)
C40A 0.031(4) 0.025(3) 0.028(4) 0.003(3) 0.009(3) 0.006(3)
C14A 0.042(3) 0.046(3) 0.056(3) -0.003(2) -0.006(2) 0.018(2)
C19 0.046(3) 0.033(2) 0.050(3) -0.002(2) -0.020(2) 0.008(2)
C43 0.025(3) 0.031(3) 0.038(4) 0.000(3) -0.001(3) 0.010(3)
C43A 0.030(3) 0.032(3) 0.036(4) 0.002(4) 0.003(4) 0.007(3)
C20 0.064(3) 0.042(3) 0.048(3) 0.003(2) -0.012(2) 0.013(2)
C22 0.082(4) 0.053(3) 0.073(4) -0.009(3) -0.034(3) 0.016(3)
C57 0.051(3) 0.052(3) 0.072(4) -0.016(3) -0.007(3) 0.023(3)
C18A 0.067(4) 0.066(4) 0.038(3) -0.001(3) 0.014(3) 0.002(3)
C8A 0.033(3) 0.035(3) 0.036(3) 0.006(3) -0.006(3) 0.007(3)
C8 0.038(4) 0.033(4) 0.034(4) 0.002(4) -0.005(4) 0.012(4)
C5A 0.042(4) 0.027(3) 0.044(4) -0.002(3) 0.002(3) 0.007(3)
C5 0.042(5) 0.028(4) 0.038(4) 0.001(4) 0.000(4) 0.009(4)
C53 0.059(3) 0.052(3) 0.056(3) 0.017(3) -0.017(3) 0.015(3)
C50 0.052(3) 0.049(3) 0.038(3) -0.004(2) -0.005(2) 0.014(3)
C21 0.079(4) 0.050(3) 0.055(3) -0.003(3) -0.024(3) 0.022(3)
C36 0.073(3) 0.028(2) 0.041(2) 0.004(2) 0.006(2) 0.006(2)
C16 0.091(4) 0.048(3) 0.052(3) 0.010(3) -0.016(3) 0.010(3)
C41 0.036(4) 0.030(3) 0.028(4) 0.004(3) 0.005(4) 0.005(3)
C41A 0.029(4) 0.032(4) 0.031(4) 0.001(4) 0.007(4) 0.007(3)
C37 0.100(5) 0.055(4) 0.037(3) 0.001(3) 0.010(3) 0.025(3)
C46 0.032(4) 0.045(4) 0.041(4) 0.008(4) -0.002(4) 0.019(3)
C46A 0.035(4) 0.043(4) 0.044(5) 0.006(4) -0.003(4) 0.012(4)
C42 0.035(3) 0.035(3) 0.037(4) 0.002(4) 0.003(4) 0.003(3)
C42A 0.031(4) 0.031(4) 0.031(4) 0.004(4) 0.006(4) 0.005(3)
C32 0.083(4) 0.050(3) 0.059(3) 0.017(3) -0.001(3) 0.023(3)
C17 0.089(4) 0.060(3) 0.038(3) 0.012(3) -0.008(3) -0.008(3)
C35 0.093(4) 0.041(3) 0.040(3) 0.008(2) -0.001(3) 0.011(3)
C23 0.059(3) 0.052(3) 0.085(4) 0.003(3) -0.026(3) 0.004(3)
C24 0.051(3) 0.044(3) 0.065(3) 0.001(2) -0.023(3) 0.013(2)
C48 0.040(4) 0.054(4) 0.049(4) 0.002(4) -0.009(3) 0.015(3)
C48A 0.036(4) 0.047(4) 0.045(5) 0.002(4) -0.002(4) 0.010(4)
C11A 0.054(4) 0.048(4) 0.044(4) 0.006(3) -0.001(3) 0.015(3)
C11 0.049(4) 0.043(4) 0.052(4) 0.001(4) -0.003(4) 0.014(4)
C34 0.108(4) 0.055(3) 0.047(3) 0.012(3) -0.014(3) 0.022(3)
C15 0.073(3) 0.038(3) 0.060(3) 0.001(2) -0.023(3) 0.015(3)
C24A 0.047(3) 0.079(4) 0.084(4) 0.003(4) -0.014(3) 0.010(3)
C6A 0.043(3) 0.031(3) 0.036(3) 0.004(3) 0.000(3) 0.008(3)
C6 0.038(4) 0.029(3) 0.039(4) 0.004(3) 0.000(3) 0.009(3)
C9A 0.037(3) 0.036(3) 0.038(3) 0.002(3) -0.010(3) 0.016(3)
C9 0.049(4) 0.040(4) 0.035(4) 0.000(4) -0.006(4) 0.017(4)
C10A 0.055(4) 0.044(4) 0.038(3) 0.003(3) -0.007(3) 0.015(3)
C10 0.050(4) 0.041(4) 0.046(4) 0.001(4) -0.001(4) 0.016(4)
C20A 0.074(4) 0.064(4) 0.040(3) 0.015(3) -0.004(3) 0.011(3)
C33 0.094(4) 0.061(3) 0.063(3) 0.021(3) -0.019(3) 0.023(3)
C47 0.037(4) 0.055(4) 0.042(4) 0.007(4) -0.005(3) 0.013(4)
C47A 0.041(4) 0.055(4) 0.050(4) 0.007(4) -0.006(4) 0.012(4)

loop_
_atom_type_symbol
_atom_type_description
_atom_type_scat_dispersion_real
_atom_type_scat_dispersion_imag
_atom_type_scat_source
C C 0.0033 0.0016 'International Tables Vol C Tables 4.2.6.8 and 6.1.1.4'
H H 0.0000 0.0000 'International Tables Vol C Tables 4.2.6.8 and 6.1.1.4'
N N 0.0061 0.0033 'International Tables Vol C Tables 4.2.6.8 and 6.1.1.4'
Cl Cl 0.1484 0.1585 'International Tables Vol C Tables 4.2.6.8 and 6.1.1.4'
Fe Fe 0.3463 0.8444 'International Tables Vol C Tables 4.2.6.8 and 6.1.1.4'

loop_
_geom_angle_atom_site_label_1
_geom_angle_atom_site_label_2
_geom_angle_atom_site_label_3
_geom_angle
N2 Fe1 N3 72.75(15)
N2 Fe1 N1 72.88(14)
N3 Fe1 N1 145.63(15)
N2 Fe1 Cl1 125.60(12)
N3 Fe1 Cl1 101.44(12)
N1 Fe1 Cl1 98.49(11)
N2 Fe1 Cl2 127.35(12)
N3 Fe1 Cl2 99.03(12)
N1 Fe1 Cl2 101.51(11)
Cl1 Fe1 Cl2 107.05(5)
N5A Fe2 N5 10.3(5)
N5A Fe2 N6 68.2(4)
N5 Fe2 N6 78.5(3)
N5A Fe2 N4 78.5(4)
N5 Fe2 N4 68.2(3)
N6 Fe2 N4 146.68(16)
N5A Fe2 Cl5 124.2(5)
N5 Fe2 Cl5 125.0(4)
N6 Fe2 Cl5 99.45(11)
N4 Fe2 Cl5 98.23(11)
N5A Fe2 Cl6 126.9(5)
N5 Fe2 Cl6 126.0(4)
N6 Fe2 Cl6 100.53(12)
N4 Fe2 Cl6 100.24(11)
Cl5 Fe2 Cl6 108.60(6)
C2 N1 C13 118.5(4)
C2 N1 Fe1 117.7(3)
C13 N1 Fe1 123.8(3)
C45 N4 C45A 16.5(8)
C45 N4 C56 114.8(6)
C45A N4 C56 130.4(7)
C45 N4 Fe2 123.1(6)
C45A N4 Fe2 106.9(7)
C56 N4 Fe2 121.9(3)
C39A N6 C39 17.9(8)
C39A N6 C36 108.7(7)
C39 N6 C36 126.5(6)
C39A N6 Fe2 125.7(7)
C39 N6 Fe2 108.0(5)
C36 N6 Fe2 125.4(3)
C7A N2 C3 121.3(5)
C7A N2 C7 22.0(6)
C3 N2 C7 118.8(6)
C7A N2 Fe1 119.8(4)
C3 N2 Fe1 118.7(3)
C7 N2 Fe1 119.0(6)
C8A N3 C8 25.6(6)
C8A N3 C19 120.7(5)
C8 N3 C19 116.7(6)
C8A N3 Fe1 114.4(4)
C8 N3 Fe1 118.7(6)
C19 N3 Fe1 123.3(3)
C40 N5 C44 121.6(10)
C40 N5 Fe2 115.2(8)
C44 N5 Fe2 121.2(8)
C40A N5A C44A 122.0(13)
C40A N5A Fe2 121.7(10)
C44A N5A Fe2 115.9(10)
C11A C12A C6A 114.1(7)
C11A C12A H12A 108.7
C6A C12A H12A 108.7
C11A C12A H12B 108.7
C6A C12A H12B 108.7
H12A C12A H12B 107.6
C6 C12 C11 111.5(12)
C6 C12 H12C 109.3
C11 C12 H12C 109.3
C6 C12 H12D 109.3
C11 C12 H12D 109.3
H12C C12 H12D 108.0
C43 C49 C48 113.4(8)
C43 C49 H49A 108.9
C48 C49 H49A 108.9
C43 C49 H49B 108.9
C48 C49 H49B 108.9
H49A C49 H49B 107.7
C43A C49A C48A 114.8(10)
C43A C49A H49C 108.6
C48A C49A H49C 108.6
C43A C49A H49D 108.6
C48A C49A H49D 108.6
H49C C49A H49D 107.5
C39A C38A H38D 109.5
C39A C38A H38E 109.5
H38D C38A H38E 109.5
C39A C38A H38F 109.5
H38D C38A H38F 109.5
H38E C38A H38F 109.5
N1 C2 C3 115.1(4)
N1 C2 C1 126.0(4)
C3 C2 C1 118.9(4)
C2 C1 H1A 109.5
C2 C1 H1B 109.5
H1A C1 H1B 109.5
C2 C1 H1C 109.5
H1A C1 H1C 109.5
H1B C1 H1C 109.5
C3 C4 C5A 116.0(6)
C3 C4 C5 118.2(8)
C5A C4 C5 22.3(7)
C3 C4 H4 121.9
C5A C4 H4 122.1
C5 C4 H4 115.1
C51 C56 C55 122.3(5)
C51 C56 N4 118.9(4)
C55 C56 N4 118.8(5)
N4 C45 C44 112.1(10)
N4 C45 C46 128.4(9)
C44 C45 C46 119.4(10)
N4 C45A C44A 123.1(13)
N4 C45A C46A 116.9(12)
C44A C45A C46A 119.9(14)
C15 C14 C13 118.1(5)
C15 C14 C14A 120.2(5)
C13 C14 C14A 121.7(4)
C32 C31 C36 118.8(6)
C32 C31 C30 121.6(6)
C36 C31 C30 119.6(6)
C18 C13 C14 122.6(5)
C18 C13 N1 119.4(5)
C14 C13 N1 118.0(4)
C54 C55 C56 116.7(5)
C54 C55 C57 120.4(5)
C56 C55 C57 122.9(5)
N5 C44 C43 120.6(10)
N5 C44 C45 113.2(10)
C43 C44 C45 126.2(9)
N5A C44A C43A 120.1(12)
N5A C44A C45A 114.1(12)
C43A C44A C45A 125.8(13)
C53 C52 C51 120.7(6)
C53 C52 H52 119.6
C51 C52 H52 119.6
N2 C3 C4 121.7(4)
N2 C3 C2 114.8(4)
C4 C3 C2 123.5(4)
C13 C18 C17 116.8(6)
C13 C18 C18A 121.4(5)
C17 C18 C18A 121.8(6)
C52 C51 C56 118.6(5)
C52 C51 C50 120.8(5)
C56 C51 C50 120.5(5)
C31 C30 H30A 109.5
C31 C30 H30B 109.5
H30A C30 H30B 109.5
C31 C30 H30C 109.5
H30A C30 H30C 109.5
H30B C30 H30C 109.5
N2 C7A C6A 120.6(7)
N2 C7A C8A 114.3(7)
C6A C7A C8A 124.4(8)
C6 C7 N2 120.1(10)
C6 C7 C8 126.6(13)
N2 C7 C8 113.2(10)
N6 C39 C40 121.7(8)
N6 C39 C38 120.6(9)
C40 C39 C38 117.6(8)
N6 C39A C40A 106.9(10)
N6 C39A C38A 130.7(12)
C40A C39A C38A 122.4(11)
C53 C54 C55 121.3(6)
C53 C54 H54 119.4
C55 C54 H54 119.4
N5 C40 C41 121.0(9)
N5 C40 C39 114.9(9)
C41 C40 C39 124.0(9)
N5A C40A C41A 121.3(12)
N5A C40A C39A 117.0(11)
C41A C40A C39A 121.5(11)
C14 C14A H14A 109.5
C14 C14A H14B 109.5
H14A C14A H14B 109.5
C14 C14A H14C 109.5
H14A C14A H14C 109.5
H14B C14A H14C 109.5
C24 C19 C20 122.3(5)
C24 C19 N3 119.8(5)
C20 C19 N3 117.9(5)
C42 C43 C44 116.1(8)
C42 C43 C49 119.5(8)
C44 C43 C49 124.1(8)
C44A C43A C42A 116.9(11)
C44A C43A C49A 124.8(11)
C42A C43A C49A 118.1(11)
C21 C20 C19 116.9(6)
C21 C20 C20A 121.8(6)
C19 C20 C20A 121.4(5)
C21 C22 C23 119.8(6)
C21 C22 H22 120.1
C23 C22 H22 120.1
C55 C57 H57A 109.5
C55 C57 H57B 109.5
H57A C57 H57B 109.5
C55 C57 H57C 109.5
H57A C57 H57C 109.5
H57B C57 H57C 109.5
C18 C18A H18A 109.5
C18 C18A H18B 109.5
H18A C18A H18B 109.5
C18 C18A H18C 109.5
H18A C18A H18C 109.5
H18B C18A H18C 109.5
N3 C8A C7A 114.9(7)
N3 C8A C9A 124.5(7)
C7A C8A C9A 120.6(8)
N3 C8 C7 114.4(10)
N3 C8 C9 122.8(11)
C7 C8 C9 122.2(13)
C6A C5A C4 121.8(8)
C6A C5A H5A 119.1
C4 C5A H5A 119.1
C4 C5 C6 121.1(12)
C4 C5 H5 119.5
C6 C5 H5 119.5
C52 C53 C54 120.2(6)
C52 C53 H53 119.9
C54 C53 H53 119.9
C51 C50 H50A 109.5
C51 C50 H50B 109.5
H50A C50 H50B 109.5
C51 C50 H50C 109.5
H50A C50 H50C 109.5
H50B C50 H50C 109.5
C22 C21 C20 122.6(7)
C22 C21 H21 118.7
C20 C21 H21 118.7
C31 C36 C35 120.6(6)
C31 C36 N6 119.5(5)
C35 C36 N6 119.9(5)
C17 C16 C15 121.8(6)
C17 C16 H16 119.1
C15 C16 H16 119.1
C42 C41 C40 116.6(8)
C42 C41 H41 121.7
C40 C41 H41 121.7
C42A C41A C40A 117.4(11)
C42A C41A H41A 121.3
C40A C41A H41A 121.3
C35 C37 H37A 109.5
C35 C37 H37B 109.5
H37A C37 H37B 109.5
C35 C37 H37C 109.5
H37A C37 H37C 109.5
H37B C37 H37C 109.5
C45 C46 C47 115.8(10)
C45 C46 H46A 108.3
C47 C46 H46A 108.3
C45 C46 H46B 108.3
C47 C46 H46B 108.3
H46A C46 H46B 107.4
C45A C46A C47A 115.9(13)
C45A C46A H46C 108.3
C47A C46A H46C 108.3
C45A C46A H46D 108.3
C47A C46A H46D 108.3
H46C C46A H46D 107.4
C41 C42 C43 123.7(9)
C41 C42 H42 118.1
C43 C42 H42 118.1
C41A C42A C43A 122.3(11)
C41A C42A H42A 118.9
C43A C42A H42A 118.9
C31 C32 C33 121.6(7)
C31 C32 H32 119.2
C33 C32 H32 119.2
C16 C17 C18 120.8(6)
C16 C17 H17 119.6
C18 C17 H17 119.6
C34 C35 C36 118.1(6)
C34 C35 C37 120.9(6)
C36 C35 C37 121.0(6)
C22 C23 C24 121.0(7)
C22 C23 H23 119.5
C24 C23 H23 119.5
C19 C24 C23 117.5(6)
C19 C24 C24A 122.4(5)
C23 C24 C24A 120.1(6)
C49 C48 C47 117.8(9)
C49 C48 H48A 107.9
C47 C48 H48A 107.9
C49 C48 H48B 107.9
C47 C48 H48B 107.9
H48A C48 H48B 107.2
C49A C48A C47A 114.8(12)
C49A C48A H48C 108.6
C47A C48A H48C 108.6
C49A C48A H48D 108.6
C47A C48A H48D 108.6
H48C C48A H48D 107.5
C12A C11A C10A 113.4(8)
C12A C11A H11A 108.9
C10A C11A H11A 108.9
C12A C11A H11B 108.9
C10A C11A H11B 108.9
H11A C11A H11B 107.7
C10 C11 C12 116.6(12)
C10 C11 H11C 108.1
C12 C11 H11C 108.1
C10 C11 H11D 108.1
C12 C11 H11D 108.1
H11C C11 H11D 107.3
C35 C34 C33 122.6(6)
C35 C34 H34 118.7
C33 C34 H34 118.7
C16 C15 C14 119.8(6)
C16 C15 H15 120.1
C14 C15 H15 120.1
C24 C24A H24A 109.5
C24 C24A H24B 109.5
H24A C24A H24B 109.5
C24 C24A H24C 109.5
H24A C24A H24C 109.5
H24B C24A H24C 109.5
C5A C6A C7A 117.2(8)
C5A C6A C12A 117.8(8)
C7A C6A C12A 124.9(7)
C7 C6 C5 118.1(11)
C7 C6 C12 123.2(11)
C5 C6 C12 118.2(11)
C8A C9A C10A 116.1(7)
C8A C9A H9AA 108.3
C10A C9A H9AA 108.3
C8A C9A H9AB 108.3
C10A C9A H9AB 108.3
H9AA C9A H9AB 107.4
C8 C9 C10 112.3(11)
C8 C9 H9A 109.1
C10 C9 H9A 109.1
C8 C9 H9B 109.1
C10 C9 H9B 109.1
H9A C9 H9B 107.9
C9A C10A C11A 115.6(7)
C9A C10A H10A 108.4
C11A C10A H10A 108.4
C9A C10A H10B 108.4
C11A C10A H10B 108.4
H10A C10A H10B 107.4
C11 C10 C9 115.6(12)
C11 C10 H10C 108.4
C9 C10 H10C 108.4
C11 C10 H10D 108.4
C9 C10 H10D 108.4
H10C C10 H10D 107.5
C20 C20A H20A 109.5
C20 C20A H20B 109.5
H20A C20A H20B 109.5
C20 C20A H20C 109.5
H20A C20A H20C 109.5
H20B C20A H20C 109.5
C32 C33 C34 118.3(7)
C32 C33 H33 120.8
C34 C33 H33 120.8
C46 C47 C48 110.7(8)
C46 C47 H47A 109.5
C48 C47 H47A 109.5
C46 C47 H47B 109.5
C48 C47 H47B 109.5
H47A C47 H47B 108.1
C46A C47A C48A 112.8(11)
C46A C47A H47C 109.0
C48A C47A H47C 109.0
C46A C47A H47D 109.0
C48A C47A H47D 109.0
H47C C47A H47D 107.8

loop_
_geom_bond_atom_site_label_1
_geom_bond_atom_site_label_2
_geom_bond_distance
Fe1 N2 2.134(4)
Fe1 N3 2.231(4)
Fe1 N1 2.236(4)
Fe1 Cl1 2.3035(16)
Fe1 Cl2 2.3095(15)
Fe2 N5A 2.114(17)
Fe2 N5 2.162(14)
Fe2 N6 2.256(4)
Fe2 N4 2.261(4)
Fe2 Cl5 2.3011(16)
Fe2 Cl6 2.3033(15)
N1 C2 1.284(6)
N1 C13 1.443(6)
N4 C45 1.251(15)
N4 C45A 1.353(19)
N4 C56 1.432(7)
N6 C39A 1.263(13)
N6 C39 1.357(11)
N6 C36 1.436(7)
N2 C7A 1.315(10)
N2 C3 1.348(6)
N2 C7 1.436(15)
N3 C8A 1.328(10)
N3 C8 1.352(16)
N3 C19 1.450(6)
N5 C40 1.333(12)
N5 C44 1.352(12)
N5A C40A 1.343(14)
N5A C44A 1.360(14)
C12A C11A 1.516(10)
C12A C6A 1.519(10)
C12A H12A 0.9900
C12A H12B 0.9900
C12 C6 1.529(14)
C12 C11 1.532(14)
C12 H12C 0.9900
C12 H12D 0.9900
C49 C43 1.508(11)
C49 C48 1.521(12)
C49 H49A 0.9900
C49 H49B 0.9900
C49A C43A 1.501(13)
C49A C48A 1.524(14)
C49A H49C 0.9900
C49A H49D 0.9900
C38 C39 1.513(12)
C38 H38A 0.9800
C38 H38B 0.9800
C38 H38C 0.9800
C38A C39A 1.493(14)
C38A H38D 0.9800
C38A H38E 0.9800
C38A H38F 0.9800
C2 C3 1.485(7)
C2 C1 1.499(6)
C1 H1A 0.9800
C1 H1B 0.9800
C1 H1C 0.9800
C4 C3 1.388(7)
C4 C5A 1.394(10)
C4 C5 1.399(13)
C4 H4 0.9502
C56 C51 1.391(7)
C56 C55 1.408(7)
C45 C44 1.458(12)
C45 C46 1.518(12)
C45A C44A 1.456(14)
C45A C46A 1.503(15)
C14 C15 1.386(8)
C14 C13 1.417(8)
C14 C14A 1.488(8)
C31 C32 1.373(9)
C31 C36 1.412(8)
C31 C30 1.515(8)
C13 C18 1.380(8)
C55 C54 1.406(8)
C55 C57 1.489(8)
C44 C43 1.415(11)
C44A C43A 1.400(14)
C52 C53 1.380(8)
C52 C51 1.388(8)
C52 H52 0.9500
C18 C17 1.418(9)
C18 C18A 1.513(9)
C51 C50 1.516(7)
C30 H30A 0.9800
C30 H30B 0.9800
C30 H30C 0.9800
C7A C6A 1.417(11)
C7A C8A 1.481(10)
C7 C6 1.381(14)
C7 C8 1.463(14)
C39 C40 1.503(11)
C39A C40A 1.471(13)
C54 C53 1.384(9)
C54 H54 0.9500
C40 C41 1.403(12)
C40A C41A 1.389(13)
C14A H14A 0.9800
C14A H14B 0.9800
C14A H14C 0.9800
C19 C24 1.394(9)
C19 C20 1.416(8)
C43 C42 1.377(12)
C43A C42A 1.415(13)
C20 C21 1.387(8)
C20 C20A 1.476(9)
C22 C21 1.358(11)
C22 C23 1.392(10)
C22 H22 0.9500
C57 H57A 0.9800
C57 H57B 0.9800
C57 H57C 0.9800
C18A H18A 0.9800
C18A H18B 0.9800
C18A H18C 0.9800
C8A C9A 1.495(10)
C8 C9 1.504(14)
C5A C6A 1.392(11)
C5A H5A 0.9500
C5 C6 1.400(14)
C5 H5 0.9500
C53 H53 0.9500
C50 H50A 0.9800
C50 H50B 0.9800
C50 H50C 0.9800
C21 H21 0.9500
C36 C35 1.417(8)
C16 C17 1.364(10)
C16 C15 1.377(10)
C16 H16 0.9500
C41 C42 1.374(12)
C41 H41 0.9500
C41A C42A 1.381(13)
C41A H41A 0.9500
C37 C35 1.498(9)
C37 H37A 0.9800
C37 H37B 0.9800
C37 H37C 0.9800
C46 C47 1.524(12)
C46 H46A 0.9900
C46 H46B 0.9900
C46A C47A 1.548(14)
C46A H46C 0.9900
C46A H46D 0.9900
C42 H42 0.9500
C42A H42A 0.9500
C32 C33 1.393(10)
C32 H32 0.9500
C17 H17 0.9500
C35 C34 1.361(10)
C23 C24 1.401(9)
C23 H23 0.9500
C24 C24A 1.496(10)
C48 C47 1.538(13)
C48 H48A 0.9900
C48 H48B 0.9900
C48A C47A 1.551(15)
C48A H48C 0.9900
C48A H48D 0.9900
C11A C10A 1.544(11)
C11A H11A 0.9900
C11A H11B 0.9900
C11 C10 1.509(14)
C11 H11C 0.9900
C11 H11D 0.9900
C34 C33 1.397(10)
C34 H34 0.9500
C15 H15 0.9500
C24A H24A 0.9800
C24A H24B 0.9800
C24A H24C 0.9800
C9A C10A 1.530(10)
C9A H9AA 0.9900
C9A H9AB 0.9900
C9 C10 1.531(14)
C9 H9A 0.9900
C9 H9B 0.9900
C10A H10A 0.9900
C10A H10B 0.9900
C10 H10C 0.9900
C10 H10D 0.9900
C20A H20A 0.9800
C20A H20B 0.9800
C20A H20C 0.9800
C33 H33 0.9500
C47 H47A 0.9900
C47 H47B 0.9900
C47A H47C 0.9900
C47A H47D 0.9900

loop_
_geom_torsion_atom_site_label_1
_geom_torsion_atom_site_label_2
_geom_torsion_atom_site_label_3
_geom_torsion_atom_site_label_4
_geom_torsion
N2 Fe1 N1 C2 5.7(3)
N3 Fe1 N1 C2 5.4(5)
Cl1 Fe1 N1 C2 130.4(3)
Cl2 Fe1 N1 C2 -120.1(3)
N2 Fe1 N1 C13 -174.6(4)
N3 Fe1 N1 C13 -174.9(3)
Cl1 Fe1 N1 C13 -49.9(4)
Cl2 Fe1 N1 C13 59.6(4)
N5A Fe2 N4 C45 -2.3(10)
N5 Fe2 N4 C45 -1.3(9)
N6 Fe2 N4 C45 -4.2(9)
Cl5 Fe2 N4 C45 -125.7(8)
Cl6 Fe2 N4 C45 123.6(8)
N5A Fe2 N4 C45A 1.4(10)
N5 Fe2 N4 C45A 2.4(10)
N6 Fe2 N4 C45A -0.5(9)
Cl5 Fe2 N4 C45A -122.0(9)
Cl6 Fe2 N4 C45A 127.3(9)
N5A Fe2 N4 C56 172.1(6)
N5 Fe2 N4 C56 173.2(5)
N6 Fe2 N4 C56 170.2(3)
Cl5 Fe2 N4 C56 48.7(4)
Cl6 Fe2 N4 C56 -62.0(4)
N5A Fe2 N6 C39A -2.7(12)
N5 Fe2 N6 C39A -3.5(12)
N4 Fe2 N6 C39A -0.7(12)
Cl5 Fe2 N6 C39A 120.4(12)
Cl6 Fe2 N6 C39A -128.5(12)
N5A Fe2 N6 C39 0.0(8)
N5 Fe2 N6 C39 -0.8(7)
N4 Fe2 N6 C39 2.0(7)
Cl5 Fe2 N6 C39 123.2(6)
Cl6 Fe2 N6 C39 -125.7(6)
N5A Fe2 N6 C36 -177.1(7)
N5 Fe2 N6 C36 -177.9(5)
N4 Fe2 N6 C36 -175.1(3)
Cl5 Fe2 N6 C36 -53.9(4)
Cl6 Fe2 N6 C36 57.1(4)
N3 Fe1 N2 C7A -12.5(6)
N1 Fe1 N2 C7A 167.7(6)
Cl1 Fe1 N2 C7A 79.4(6)
Cl2 Fe1 N2 C7A -100.7(6)
N3 Fe1 N2 C3 171.6(4)
N1 Fe1 N2 C3 -8.3(3)
Cl1 Fe1 N2 C3 -96.6(4)
Cl2 Fe1 N2 C3 83.3(4)
N3 Fe1 N2 C7 12.9(8)
N1 Fe1 N2 C7 -167.0(8)
Cl1 Fe1 N2 C7 104.8(8)
Cl2 Fe1 N2 C7 -75.4(8)
N2 Fe1 N3 C8A 17.5(5)
N1 Fe1 N3 C8A 17.8(7)
Cl1 Fe1 N3 C8A -106.5(5)
Cl2 Fe1 N3 C8A 143.9(5)
N2 Fe1 N3 C8 -10.8(8)
N1 Fe1 N3 C8 -10.5(9)
Cl1 Fe1 N3 C8 -134.8(8)
Cl2 Fe1 N3 C8 115.7(8)
N2 Fe1 N3 C19 -177.2(4)
N1 Fe1 N3 C19 -177.0(4)
Cl1 Fe1 N3 C19 58.8(4)
Cl2 Fe1 N3 C19 -50.8(4)
N5A Fe2 N5 C40 -11(4)
N6 Fe2 N5 C40 -7.2(8)
N4 Fe2 N5 C40 174.4(10)
Cl5 Fe2 N5 C40 -100.8(9)
Cl6 Fe2 N5 C40 87.5(9)
N5A Fe2 N5 C44 -176(6)
N6 Fe2 N5 C44 -171.4(11)
N4 Fe2 N5 C44 10.3(10)
Cl5 Fe2 N5 C44 95.0(11)
Cl6 Fe2 N5 C44 -76.7(11)
N5 Fe2 N5A C40A 173(6)
N6 Fe2 N5A C40A -2.3(11)
N4 Fe2 N5A C40A 178.8(14)
Cl5 Fe2 N5A C40A -89.0(13)
Cl6 Fe2 N5A C40A 84.6(13)
N5 Fe2 N5A C44A 1(4)
N6 Fe2 N5A C44A -175.0(14)
N4 Fe2 N5A C44A 6.1(12)
Cl5 Fe2 N5A C44A 98.3(12)
Cl6 Fe2 N5A C44A -88.1(13)
C13 N1 C2 C3 177.8(4)
Fe1 N1 C2 C3 -2.5(5)
C13 N1 C2 C1 0.2(7)
Fe1 N1 C2 C1 179.9(4)
C45 N4 C56 C51 -93.2(9)
C45A N4 C56 C51 -99.7(12)
Fe2 N4 C56 C51 91.9(5)
C45 N4 C56 C55 85.0(9)
C45A N4 C56 C55 78.5(12)
Fe2 N4 C56 C55 -89.8(5)
C45A N4 C45 C44 -19(4)
C56 N4 C45 C44 178.5(8)
Fe2 N4 C45 C44 -6.6(14)
C45A N4 C45 C46 157(6)
C56 N4 C45 C46 -5.2(16)
Fe2 N4 C45 C46 169.6(9)
C45 N4 C45A C44A 160(6)
C56 N4 C45A C44A -178.6(10)
Fe2 N4 C45A C44A -8.9(17)
C45 N4 C45A C46A -23(4)
C56 N4 C45A C46A -1(2)
Fe2 N4 C45A C46A 168.5(11)
C15 C14 C13 C18 -3.5(8)
C14A C14 C13 C18 173.7(5)
C15 C14 C13 N1 178.7(5)
C14A C14 C13 N1 -4.1(7)
C2 N1 C13 C18 -89.1(6)
Fe1 N1 C13 C18 91.2(5)
C2 N1 C13 C14 88.8(6)
Fe1 N1 C13 C14 -90.9(5)
C51 C56 C55 C54 -4.5(7)
N4 C56 C55 C54 177.3(4)
C51 C56 C55 C57 175.4(5)
N4 C56 C55 C57 -2.8(7)
C40 N5 C44 C43 -0.8(19)
Fe2 N5 C44 C43 162.4(9)
C40 N5 C44 C45 179.7(12)
Fe2 N5 C44 C45 -17.1(15)
N4 C45 C44 N5 14.5(16)
C46 C45 C44 N5 -162.1(11)
N4 C45 C44 C43 -164.9(11)
C46 C45 C44 C43 18.5(18)
C40A N5A C44A C43A -2(2)
Fe2 N5A C44A C43A 170.5(11)
C40A N5A C44A C45A 175.2(15)
Fe2 N5A C44A C45A -12.2(18)
N4 C45A C44A N5A 15(2)
C46A C45A C44A N5A -162.6(15)
N4 C45A C44A C43A -168.1(15)
C46A C45A C44A C43A 15(2)
C7A N2 C3 C4 13.6(9)
C7 N2 C3 C4 -11.8(10)
Fe1 N2 C3 C4 -170.5(4)
C7A N2 C3 C2 -166.0(6)
C7 N2 C3 C2 168.6(8)
Fe1 N2 C3 C2 9.9(6)
C5A C4 C3 N2 -13.1(9)
C5 C4 C3 N2 11.9(11)
C5A C4 C3 C2 166.4(6)
C5 C4 C3 C2 -168.6(9)
N1 C2 C3 N2 -4.6(6)
C1 C2 C3 N2 173.2(4)
N1 C2 C3 C4 175.8(5)
C1 C2 C3 C4 -6.4(7)
C14 C13 C18 C17 3.7(8)
N1 C13 C18 C17 -178.5(5)
C14 C13 C18 C18A -174.7(5)
N1 C13 C18 C18A 3.1(8)
C53 C52 C51 C56 -0.9(8)
C53 C52 C51 C50 177.2(5)
C55 C56 C51 C52 3.9(7)
N4 C56 C51 C52 -178.0(5)
C55 C56 C51 C50 -174.2(5)
N4 C56 C51 C50 3.9(7)
C3 N2 C7A C6A -7.7(11)
C7 N2 C7A C6A 82(2)
Fe1 N2 C7A C6A 176.5(7)
C3 N2 C7A C8A -178.0(6)
C7 N2 C7A C8A -88(2)
Fe1 N2 C7A C8A 6.1(10)
C7A N2 C7 C6 -92(2)
C3 N2 C7 C6 11.4(17)
Fe1 N2 C7 C6 170.0(11)
C7A N2 C7 C8 85(2)
C3 N2 C7 C8 -172.4(10)
Fe1 N2 C7 C8 -13.8(15)
C39A N6 C39 C40 -179(5)
C36 N6 C39 C40 -174.6(8)
Fe2 N6 C39 C40 8.3(13)
C39A N6 C39 C38 1(4)
C36 N6 C39 C38 5.2(16)
Fe2 N6 C39 C38 -171.9(10)
C39 N6 C39A C40A -2(4)
C36 N6 C39A C40A -178.7(10)
Fe2 N6 C39A C40A 6.2(18)
C39 N6 C39A C38A 177(6)
C36 N6 C39A C38A 0(2)
Fe2 N6 C39A C38A -174.7(15)
C56 C55 C54 C53 2.3(8)
C57 C55 C54 C53 -177.6(5)
C44 N5 C40 C41 -3.4(18)
Fe2 N5 C40 C41 -167.5(9)
C44 N5 C40 C39 177.5(12)
Fe2 N5 C40 C39 13.4(13)
N6 C39 C40 N5 -15.2(16)
C38 C39 C40 N5 165.0(12)
N6 C39 C40 C41 165.7(11)
C38 C39 C40 C41 -14.1(17)
C44A N5A C40A C41A 3(2)
Fe2 N5A C40A C41A -168.9(11)
C44A N5A C40A C39A 178.6(16)
Fe2 N5A C40A C39A 6(2)
N6 C39A C40A N5A -8(2)
C38A C39A C40A N5A 173.2(16)
N6 C39A C40A C41A 167.7(13)
C38A C39A C40A C41A -12(2)
C8A N3 C19 C24 78.2(8)
C8 N3 C19 C24 107.1(9)
Fe1 N3 C19 C24 -86.2(6)
C8A N3 C19 C20 -105.3(7)
C8 N3 C19 C20 -76.4(10)
Fe1 N3 C19 C20 90.3(5)
N5 C44 C43 C42 1.9(16)
C45 C44 C43 C42 -178.7(12)
N5 C44 C43 C49 -172.0(11)
C45 C44 C43 C49 7.4(18)
C48 C49 C43 C42 -136.9(10)
C48 C49 C43 C44 36.7(14)
N5A C44A C43A C42A 0(2)
C45A C44A C43A C42A -177.2(14)
N5A C44A C43A C49A -174.9(14)
C45A C44A C43A C49A 8(2)
C48A C49A C43A C44A 41.0(18)
C48A C49A C43A C42A -133.6(12)
C24 C19 C20 C21 1.7(8)
N3 C19 C20 C21 -174.8(5)
C24 C19 C20 C20A -176.8(5)
N3 C19 C20 C20A 6.8(8)
C8 N3 C8A C7A 85.5(17)
C19 N3 C8A C7A 173.9(6)
Fe1 N3 C8A C7A -20.3(9)
C8 N3 C8A C9A -94.9(19)
C19 N3 C8A C9A -6.5(12)
Fe1 N3 C8A C9A 159.3(7)
N2 C7A C8A N3 10.1(11)
C6A C7A C8A N3 -159.8(9)
N2 C7A C8A C9A -169.5(8)
C6A C7A C8A C9A 20.6(14)
C8A N3 C8 C7 -80.0(18)
C19 N3 C8 C7 174.3(10)
Fe1 N3 C8 C7 7.0(16)
C8A N3 C8 C9 91(2)
C19 N3 C8 C9 -14.4(17)
Fe1 N3 C8 C9 178.3(10)
C6 C7 C8 N3 179.9(14)
N2 C7 C8 N3 3.9(18)
C6 C7 C8 C9 8(3)
N2 C7 C8 C9 -167.5(13)
C3 C4 C5A C6A 7.7(12)
C5 C4 C5A C6A -94(3)
C3 C4 C5 C6 -11.5(18)
C5A C4 C5 C6 79(2)
C51 C52 C53 C54 -1.3(9)
C55 C54 C53 C52 0.5(8)
C23 C22 C21 C20 0.3(10)
C19 C20 C21 C22 -1.1(9)
C20A C20 C21 C22 177.3(6)
C32 C31 C36 C35 -2.3(9)
C30 C31 C36 C35 176.9(5)
C32 C31 C36 N6 179.8(5)
C30 C31 C36 N6 -1.0(8)
C39A N6 C36 C31 92.5(11)
C39 N6 C36 C31 91.1(9)
Fe2 N6 C36 C31 -92.3(5)
C39A N6 C36 C35 -85.4(11)
C39 N6 C36 C35 -86.8(10)
Fe2 N6 C36 C35 89.8(6)
N5 C40 C41 C42 6.2(15)
C39 C40 C41 C42 -174.8(10)
N5A C40A C41A C42A -2(2)
C39A C40A C41A C42A -177.1(14)
N4 C45 C46 C47 108.1(15)
C44 C45 C46 C47 -75.9(14)
N4 C45A C46A C47A 109.6(16)
C44A C45A C46A C47A -72.9(19)
C40 C41 C42 C43 -5.1(15)
C44 C43 C42 C41 1.3(15)
C49 C43 C42 C41 175.4(10)
C40A C41A C42A C43A -0.3(18)
C44A C43A C42A C41A 1.4(19)
C49A C43A C42A C41A 176.4(12)
C36 C31 C32 C33 1.2(10)
C30 C31 C32 C33 -178.1(6)
C15 C16 C17 C18 0.6(10)
C13 C18 C17 C16 -2.2(9)
C18A C18 C17 C16 176.2(6)
C31 C36 C35 C34 2.7(9)
N6 C36 C35 C34 -179.4(5)
C31 C36 C35 C37 -174.9(6)
N6 C36 C35 C37 3.0(9)
C21 C22 C23 C24 0.1(10)
C20 C19 C24 C23 -1.3(8)
N3 C19 C24 C23 175.1(5)
C20 C19 C24 C24A 176.8(5)
N3 C19 C24 C24A -6.8(8)
C22 C23 C24 C19 0.4(9)
C22 C23 C24 C24A -177.8(6)
C43 C49 C48 C47 -82.9(11)
C43A C49A C48A C47A -81.2(14)
C6A C12A C11A C10A -81.8(10)
C6 C12 C11 C10 63.3(18)
C36 C35 C34 C33 -1.9(10)
C37 C35 C34 C33 175.7(7)
C17 C16 C15 C14 -0.3(10)
C13 C14 C15 C16 1.7(8)
C14A C14 C15 C16 -175.6(5)
C4 C5A C6A C7A -2.5(14)
C4 C5A C6A C12A 172.4(8)
N2 C7A C6A C5A 2.2(14)
C8A C7A C6A C5A 171.5(9)
N2 C7A C6A C12A -172.3(9)
C8A C7A C6A C12A -2.9(15)
C11A C12A C6A C5A -124.3(10)
C11A C12A C6A C7A 50.2(13)
N2 C7 C6 C5 -11(2)
C8 C7 C6 C5 173.4(15)
N2 C7 C6 C12 177.1(13)
C8 C7 C6 C12 1(3)
C4 C5 C6 C7 11(2)
C4 C5 C6 C12 -176.4(13)
C11 C12 C6 C7 -63(2)
C11 C12 C6 C5 125.4(15)
N3 C8A C9A C10A 108.1(10)
C7A C8A C9A C10A -72.3(11)
N3 C8 C9 C10 -120.7(14)
C7 C8 C9 C10 50(2)
C8A C9A C10A C11A 52.7(11)
C12A C11A C10A C9A 28.1(11)
C12 C11 C10 C9 13.0(19)
C8 C9 C10 C11 -77.2(17)
C31 C32 C33 C34 -0.3(11)
C35 C34 C33 C32 0.7(11)
C45 C46 C47 C48 50.1(12)
C49 C48 C47 C46 35.5(12)
C45A C46A C47A C48A 52.6(17)
C49A C48A C47A C46A 30.1(17)

loop_
_platon_squeeze_void_nr
_platon_squeeze_void_average_x
_platon_squeeze_void_average_y
_platon_squeeze_void_average_z
_platon_squeeze_void_volume
_platon_squeeze_void_count_electrons
1 0.121 0.168 0.418 80.8 32.3
2 0.236 0.460 0.920 111.1 35.1
3 -0.241 0.541 0.083 108.7 36.5
4 -0.121 0.832 0.582 80.8 33.5
